data_4067920
loop_
_publ_author_name
'Bonnington, Kevin J.'
'Zhang, Fenbao'
'Moustafa, Mahmoud M. Abd Rabo'
'Cooper, Benjamin F. T.'
'Jennings, Michael C.'
'Puddephatt, Richard J.'

_publ_section_title
;
 Activation of Anisole by Organoplatinum(II) Complexes: Evidence for
 Rate-Determining C--H Activation
;
_journal_issue 1
_journal_name_full Organometallics
_journal_page_first 306
_journal_paper_doi 10.1021/om200922a
_journal_volume 31
_journal_year 2012
_chemical_formula_sum 'C18 H15 Cl N2 O2 Pt'
_chemical_formula_weight 521.86
_chemical_name_systematic
; 
 ? 
;
_space_group_IT_number 4
_symmetry_cell_setting monoclinic
_symmetry_space_group_name_Hall 'P 2yb'
_symmetry_space_group_name_H-M 'P 1 21 1'
_atom_sites_solution_hydrogens geom
_atom_sites_solution_primary heavy
_atom_sites_solution_secondary difmap
_audit_creation_method SHELXL-97
_cell_angle_alpha 90.00
_cell_angle_beta 96.587(2)
_cell_angle_gamma 90.00
_cell_formula_units_Z 4
_cell_length_a 11.4734(6)
_cell_length_b 12.8132(5)
_cell_length_c 11.7879(7)
_cell_measurement_reflns_used 3914
_cell_measurement_temperature 296(2)
_cell_measurement_theta_max 27.48
_cell_measurement_theta_min 1.70
_cell_volume 1721.51(15)
_computing_cell_refinement 'DENZO-SMN (Otwinowski & Minor, 1997)'
_computing_data_collection 'COLLECT (Nonius, 1997-2001)'
_computing_data_reduction DENZO-SMN
_computing_molecular_graphics 'SHELXTL/PC (Sheldrick, 2001)'
_computing_publication_material SHELXTL/PC
_computing_structure_refinement 'SHELXL-97 (Sheldrick, 1997)'
_computing_structure_solution 'SHELXS-97 (Sheldrick, 1997)'
_diffrn_ambient_temperature 296(2)
_diffrn_measured_fraction_theta_full 0.997
_diffrn_measured_fraction_theta_max 0.997
_diffrn_measurement_device_type 'Nonius Kappa-CCD'
_diffrn_measurement_method '\f scans, and \w scans with \k offsets'
_diffrn_radiation_monochromator graphite
_diffrn_radiation_source 'fine-focus sealed tube'
_diffrn_radiation_type MoK\a
_diffrn_radiation_wavelength 0.71073
_diffrn_reflns_av_R_equivalents 0.0740
_diffrn_reflns_av_sigmaI/netI 0.0517
_diffrn_reflns_limit_h_max 14
_diffrn_reflns_limit_h_min -14
_diffrn_reflns_limit_k_max 15
_diffrn_reflns_limit_k_min -16
_diffrn_reflns_limit_l_max 14
_diffrn_reflns_limit_l_min -14
_diffrn_reflns_number 16199
_diffrn_reflns_theta_full 26.37
_diffrn_reflns_theta_max 26.37
_diffrn_reflns_theta_min 2.63
_diffrn_standards_number 0
_exptl_absorpt_coefficient_mu 8.318
_exptl_absorpt_correction_T_max 0.6812
_exptl_absorpt_correction_T_min 0.1465
_exptl_absorpt_correction_type multi-scan
_exptl_absorpt_process_details 'DENZO-SMN (Otwinowski & Minor, 1997)'
_exptl_crystal_colour orange
_exptl_crystal_density_diffrn 2.014
_exptl_crystal_density_method 'not measured'
_exptl_crystal_description petal
_exptl_crystal_F_000 992
_exptl_crystal_size_max 0.38
_exptl_crystal_size_mid 0.20
_exptl_crystal_size_min 0.05
_refine_diff_density_max 1.369
_refine_diff_density_min -1.332
_refine_diff_density_rms 0.154
_refine_ls_abs_structure_details 'Flack H D (1983), Acta Cryst. A39, 876-881'
_refine_ls_abs_structure_Flack 0.052(13)
_refine_ls_extinction_method none
_refine_ls_goodness_of_fit_ref 1.031
_refine_ls_hydrogen_treatment constr
_refine_ls_matrix_type full
_refine_ls_number_parameters 434
_refine_ls_number_reflns 6889
_refine_ls_number_restraints 1
_refine_ls_restrained_S_all 1.031
_refine_ls_R_factor_all 0.0598
_refine_ls_R_factor_gt 0.0442
_refine_ls_shift/su_max 0.001
_refine_ls_shift/su_mean 0.000
_refine_ls_structure_factor_coef Fsqd
_refine_ls_weighting_details 'calc w=1/[\s^2^(Fo^2^)+(0.0551P)^2^+4.7775P] where P=(Fo^2^+2Fc^2^)/3'
_refine_ls_weighting_scheme calc
_refine_ls_wR_factor_gt 0.0989
_refine_ls_wR_factor_ref 0.1077
_reflns_number_gt 5911
_reflns_number_total 6889
_reflns_threshold_expression I>2\s(I)
_cod_data_source_file om200922a_si_001.cif
_cod_data_source_block 6a
_cod_depositor_comments
;
The following automatic conversions were performed:

'_symmetry_cell_setting' value 'Monoclinic' changed to 'monoclinic'
according to /home/saulius/struct/CIF-dictionaries/cif_core.dic
dictionary named 'cif_core.dic' version 2.4.1 from 2010-06-29.

Automatic conversion script
Id: cif_fix_values 1715 2011-07-08 13:25:40Z adriana 
;
_cod_original_sg_symbol_H-M P2(1)
_cod_database_code 4067920

loop_
_symmetry_equiv_pos_as_xyz
'x, y, z'
'-x, y+1/2, -z'

loop_
_atom_site_label
_atom_site_type_symbol
_atom_site_fract_x
_atom_site_fract_y
_atom_site_fract_z
_atom_site_U_iso_or_equiv
_atom_site_adp_type
_atom_site_occupancy
_atom_site_symmetry_multiplicity
_atom_site_calc_flag
_atom_site_refinement_flags
Pt1 Pt -0.14254(3) 0.23902(3) 0.80371(3) 0.04150(12) Uani 1 1 d .
Cl1 Cl -0.1555(3) 0.0866(2) 0.7022(3) 0.0579(8) Uani 1 1 d .
N1 N -0.1359(8) 0.3751(7) 0.8908(8) 0.044(2) Uani 1 1 d .
C2 C -0.0368(11) 0.4091(10) 0.9573(11) 0.053(3) Uani 1 1 d .
H2A H 0.0294 0.3669 0.9677 0.064 Uiso 1 1 calc R
C3 C -0.0359(11) 0.5035(10) 1.0073(12) 0.059(4) Uani 1 1 d .
H3A H 0.0270 0.5225 1.0602 0.071 Uiso 1 1 calc R
C4 C -0.1249(15) 0.5706(11) 0.9816(12) 0.071(4) Uani 1 1 d .
H4A H -0.1190 0.6385 1.0095 0.085 Uiso 1 1 calc R
C5 C -0.2249(12) 0.5394(10) 0.9142(12) 0.060(3) Uani 1 1 d .
H5A H -0.2878 0.5848 0.8972 0.072 Uiso 1 1 calc R
C6 C -0.2286(11) 0.4388(9) 0.8728(10) 0.049(3) Uani 1 1 d .
C7 C -0.3397(10) 0.3988(9) 0.8096(12) 0.053(3) Uani 1 1 d .
O8 O -0.3999(9) 0.4546(8) 0.7423(10) 0.087(3) Uani 1 1 d .
C9 C -0.3829(11) 0.2939(10) 0.8476(11) 0.048(3) Uani 1 1 d .
C10 C -0.5003(13) 0.2899(14) 0.8748(15) 0.076(5) Uani 1 1 d .
H10A H -0.5509 0.3464 0.8619 0.091 Uiso 1 1 calc R
C11 C -0.5343(15) 0.2001(16) 0.9201(15) 0.083(6) Uani 1 1 d .
H11A H -0.6088 0.1953 0.9436 0.100 Uiso 1 1 calc R
C12 C -0.4600(13) 0.1146(13) 0.9322(12) 0.068(4) Uani 1 1 d .
H12A H -0.4843 0.0527 0.9631 0.081 Uiso 1 1 calc R
C13 C -0.3480(12) 0.1227(11) 0.8975(12) 0.059(4) Uani 1 1 d .
H13A H -0.2993 0.0645 0.9013 0.071 Uiso 1 1 calc R
N14 N -0.3097(9) 0.2140(8) 0.8585(9) 0.050(3) Uani 1 1 d .
C21 C 0.0135(10) 0.2718(9) 0.7496(9) 0.044(3) Uani 1 1 d .
C22 C 0.0315(11) 0.3703(10) 0.7027(12) 0.055(3) Uani 1 1 d .
H22A H -0.0281 0.4197 0.6991 0.066 Uiso 1 1 calc R
C23 C 0.1368(11) 0.3956(11) 0.6613(11) 0.056(3) Uani 1 1 d .
H23A H 0.1484 0.4611 0.6307 0.067 Uiso 1 1 calc R
C24 C 0.2243(13) 0.3197(13) 0.6671(13) 0.060(4) Uani 1 1 d .
C25 C 0.2079(12) 0.2241(13) 0.7129(11) 0.058(4) Uani 1 1 d .
H25A H 0.2674 0.1746 0.7165 0.070 Uiso 1 1 calc R
C26 C 0.1040(12) 0.2003(11) 0.7539(12) 0.057(4) Uani 1 1 d .
H26A H 0.0943 0.1347 0.7852 0.069 Uiso 1 1 calc R
O27 O 0.3329(8) 0.3395(9) 0.6281(10) 0.079(3) Uani 1 1 d .
C28 C 0.3518(15) 0.4340(12) 0.5717(13) 0.080(5) Uani 1 1 d .
H28A H 0.4301 0.4351 0.5506 0.120 Uiso 1 1 calc R
H28B H 0.3415 0.4915 0.6218 0.120 Uiso 1 1 calc R
H28C H 0.2966 0.4398 0.5044 0.120 Uiso 1 1 calc R
Pt2 Pt -0.32764(4) 0.76040(3) 0.71650(3) 0.04596(13) Uani 1 1 d .
Cl2 Cl -0.2418(3) 0.8286(3) 0.8860(3) 0.0620(8) Uani 1 1 d .
N31 N -0.4047(9) 0.6987(8) 0.5693(9) 0.055(3) Uani 1 1 d .
C32 C -0.5157(9) 0.7283(11) 0.5269(9) 0.056(3) Uani 1 1 d .
H32A H -0.5520 0.7825 0.5620 0.067 Uiso 1 1 calc R
C33 C -0.5741(12) 0.6802(11) 0.4348(11) 0.064(4) Uani 1 1 d .
H33A H -0.6456 0.7069 0.4024 0.077 Uiso 1 1 calc R
C34 C -0.5302(13) 0.5946(12) 0.3897(11) 0.067(4) Uani 1 1 d .
H34A H -0.5735 0.5575 0.3316 0.080 Uiso 1 1 calc R
C35 C -0.4196(13) 0.5639(11) 0.4321(13) 0.067(4) Uani 1 1 d .
H35A H -0.3864 0.5064 0.3999 0.080 Uiso 1 1 calc R
C36 C -0.3555(12) 0.6159(10) 0.5216(11) 0.055(3) Uani 1 1 d .
C37 C -0.2314(12) 0.5869(10) 0.5570(11) 0.061(3) Uani 1 1 d .
O38 O -0.2017(11) 0.4971(8) 0.5458(10) 0.095(4) Uani 1 1 d .
C39 C -0.1394(12) 0.6691(11) 0.5870(12) 0.056(3) Uani 1 1 d .
C40 C -0.0355(13) 0.6597(13) 0.5387(12) 0.070(4) Uani 1 1 d .
H40A H -0.0203 0.6005 0.4971 0.084 Uiso 1 1 calc R
C41 C 0.0455(13) 0.7402(16) 0.5535(13) 0.079(4) Uani 1 1 d .
H41A H 0.1161 0.7362 0.5221 0.095 Uiso 1 1 calc R
C42 C 0.0189(15) 0.8264(15) 0.6159(16) 0.082(5) Uani 1 1 d .
H42A H 0.0706 0.8825 0.6252 0.098 Uiso 1 1 calc R
C43 C -0.0853(12) 0.8287(11) 0.6647(12) 0.056(3) Uani 1 1 d .
H43A H -0.0988 0.8844 0.7121 0.068 Uiso 1 1 calc R
N44 N -0.1655(8) 0.7565(10) 0.6474(7) 0.048(2) Uani 1 1 d .
C51 C -0.4854(11) 0.7652(12) 0.7724(9) 0.050(3) Uani 1 1 d .
C52 C -0.5328(13) 0.8556(11) 0.8089(12) 0.055(3) Uani 1 1 d .
H52A H -0.4857 0.9149 0.8163 0.066 Uiso 1 1 calc R
C53 C -0.6463(15) 0.8637(11) 0.8354(14) 0.068(4) Uani 1 1 d .
H53A H -0.6764 0.9282 0.8534 0.082 Uiso 1 1 calc R
C54 C -0.7152(11) 0.7751(12) 0.8350(10) 0.050(3) Uani 1 1 d .
C55 C -0.6694(13) 0.6812(12) 0.8048(12) 0.057(4) Uani 1 1 d .
H55A H -0.7146 0.6209 0.8049 0.069 Uiso 1 1 calc R
C56 C -0.5569(13) 0.6759(11) 0.7742(13) 0.055(4) Uani 1 1 d .
H56A H -0.5274 0.6116 0.7544 0.066 Uiso 1 1 calc R
O57 O -0.8263(9) 0.7871(9) 0.8633(9) 0.079(3) Uani 1 1 d .
C58 C -0.8976(14) 0.6956(12) 0.8680(14) 0.080(4) Uani 1 1 d .
H58A H -0.9731 0.7150 0.8889 0.120 Uiso 1 1 calc R
H58B H -0.8603 0.6481 0.9237 0.120 Uiso 1 1 calc R
H58C H -0.9072 0.6625 0.7944 0.120 Uiso 1 1 calc R

loop_
_atom_site_aniso_label
_atom_site_aniso_U_11
_atom_site_aniso_U_22
_atom_site_aniso_U_33
_atom_site_aniso_U_23
_atom_site_aniso_U_13
_atom_site_aniso_U_12
Pt1 0.0409(2) 0.0426(2) 0.0405(2) -0.00019(17) 0.00234(16) 0.00188(18)
Cl1 0.0616(19) 0.0464(16) 0.066(2) -0.0120(14) 0.0062(16) 0.0022(13)
N1 0.036(5) 0.045(5) 0.050(6) 0.008(4) 0.000(4) -0.003(4)
C2 0.046(7) 0.056(7) 0.054(8) -0.002(6) -0.006(6) -0.002(6)
C3 0.055(9) 0.065(9) 0.055(8) -0.005(6) -0.005(7) -0.022(7)
C4 0.105(12) 0.052(8) 0.059(9) -0.007(6) 0.020(9) -0.016(8)
C5 0.061(8) 0.050(7) 0.069(9) -0.013(6) 0.012(7) 0.001(6)
C6 0.050(7) 0.056(7) 0.040(7) 0.000(5) 0.003(5) -0.009(5)
C7 0.040(7) 0.055(7) 0.065(8) -0.003(6) 0.009(6) 0.007(5)
O8 0.068(7) 0.078(7) 0.106(9) 0.009(6) -0.030(6) 0.010(5)
C9 0.048(7) 0.040(7) 0.058(8) -0.008(5) 0.009(6) -0.002(5)
C10 0.050(8) 0.088(11) 0.094(13) -0.027(9) 0.027(8) -0.009(8)
C11 0.058(10) 0.120(17) 0.071(11) -0.020(10) 0.003(8) -0.032(10)
C12 0.065(9) 0.083(10) 0.055(9) 0.002(7) 0.005(7) -0.035(8)
C13 0.061(9) 0.055(8) 0.065(9) 0.000(6) 0.021(7) -0.027(7)
N14 0.044(5) 0.059(8) 0.048(6) 0.001(5) 0.009(4) 0.009(5)
C21 0.046(6) 0.041(8) 0.042(6) -0.005(5) -0.006(5) 0.009(5)
C22 0.047(7) 0.052(8) 0.066(9) 0.005(6) 0.010(6) 0.011(6)
C23 0.055(8) 0.064(8) 0.050(8) 0.002(6) 0.010(6) -0.001(6)
C24 0.049(8) 0.079(10) 0.055(9) 0.006(7) 0.014(7) 0.003(7)
C25 0.050(7) 0.078(10) 0.046(7) -0.011(7) 0.004(5) 0.010(7)
C26 0.056(8) 0.054(8) 0.063(9) 0.004(6) 0.012(7) 0.002(6)
O27 0.052(6) 0.099(8) 0.091(8) 0.008(6) 0.025(5) -0.008(5)
C28 0.089(12) 0.088(11) 0.066(10) 0.005(8) 0.018(9) -0.033(9)
Pt2 0.0493(2) 0.0488(3) 0.0392(2) 0.00074(18) 0.00225(17) -0.00020(19)
Cl2 0.069(2) 0.065(2) 0.0507(19) -0.0104(14) -0.0026(15) -0.0123(16)
N31 0.060(6) 0.052(6) 0.051(6) 0.004(5) -0.004(5) 0.010(5)
C32 0.044(6) 0.082(9) 0.043(6) 0.008(6) 0.008(5) -0.001(6)
C33 0.068(9) 0.083(10) 0.040(7) 0.019(7) -0.001(6) 0.000(7)
C34 0.065(9) 0.089(10) 0.045(8) -0.008(7) -0.002(7) -0.027(8)
C35 0.072(10) 0.064(8) 0.065(9) -0.014(7) 0.009(8) -0.006(7)
C36 0.065(8) 0.047(7) 0.054(8) 0.004(6) 0.009(6) -0.008(6)
C37 0.076(9) 0.058(8) 0.046(7) -0.003(6) -0.003(6) 0.013(7)
O38 0.112(9) 0.070(7) 0.096(9) -0.009(6) -0.014(7) 0.026(6)
C39 0.052(8) 0.065(8) 0.052(8) 0.004(6) 0.006(6) 0.002(6)
C40 0.070(10) 0.090(11) 0.048(8) -0.002(7) 0.002(7) 0.023(8)
C41 0.059(8) 0.107(13) 0.071(9) -0.001(11) 0.007(7) -0.010(11)
C42 0.065(10) 0.081(12) 0.096(13) 0.032(10) 0.000(9) -0.020(9)
C43 0.050(8) 0.056(8) 0.064(9) 0.009(6) 0.013(6) -0.002(6)
N44 0.062(5) 0.045(6) 0.040(5) 0.002(5) 0.013(4) 0.002(6)
C51 0.062(7) 0.055(8) 0.036(5) -0.003(6) 0.012(5) 0.007(7)
C52 0.056(9) 0.064(8) 0.047(8) 0.002(6) 0.012(7) -0.007(6)
C53 0.086(12) 0.048(8) 0.072(11) -0.012(7) 0.020(9) 0.002(7)
C54 0.052(7) 0.064(9) 0.035(6) -0.004(6) 0.009(5) 0.001(7)
C55 0.057(10) 0.064(9) 0.051(8) 0.005(7) 0.004(7) -0.012(7)
C56 0.057(9) 0.045(8) 0.064(9) 0.008(6) 0.011(7) 0.006(6)
O57 0.070(6) 0.096(8) 0.074(7) -0.017(6) 0.026(5) -0.001(6)
C58 0.078(10) 0.089(11) 0.075(10) 0.005(8) 0.024(9) -0.016(8)

loop_
_atom_type_symbol
_atom_type_description
_atom_type_scat_dispersion_real
_atom_type_scat_dispersion_imag
_atom_type_scat_source
C C 0.0033 0.0016 'International Tables Vol C Tables 4.2.6.8 and 6.1.1.4'
H H 0.0000 0.0000 'International Tables Vol C Tables 4.2.6.8 and 6.1.1.4'
N N 0.0061 0.0033 'International Tables Vol C Tables 4.2.6.8 and 6.1.1.4'
O O 0.0106 0.0060 'International Tables Vol C Tables 4.2.6.8 and 6.1.1.4'
Cl Cl 0.1484 0.1585 'International Tables Vol C Tables 4.2.6.8 and 6.1.1.4'
Pt Pt -1.7033 8.3905 'International Tables Vol C Tables 4.2.6.8 and 6.1.1.4'

loop_
_geom_angle_atom_site_label_1
_geom_angle_atom_site_label_2
_geom_angle_atom_site_label_3
_geom_angle
C21 Pt1 N1 89.9(4)
C21 Pt1 N14 176.5(4)
N1 Pt1 N14 87.6(4)
C21 Pt1 Cl1 91.1(3)
N1 Pt1 Cl1 178.2(3)
N14 Pt1 Cl1 91.4(3)
C6 N1 C2 119.1(10)
C6 N1 Pt1 117.6(8)
C2 N1 Pt1 123.0(8)
C3 C2 N1 120.0(12)
C3 C2 H2A 120.0
N1 C2 H2A 120.0
C4 C3 C2 120.6(13)
C4 C3 H3A 119.7
C2 C3 H3A 119.7
C3 C4 C5 120.4(12)
C3 C4 H4A 119.8
C5 C4 H4A 119.8
C6 C5 C4 117.7(13)
C6 C5 H5A 121.1
C4 C5 H5A 121.1
N1 C6 C5 121.6(11)
N1 C6 C7 119.2(10)
C5 C6 C7 119.2(11)
O8 C7 C6 120.7(12)
O8 C7 C9 122.1(12)
C6 C7 C9 116.5(11)
N14 C9 C10 124.0(13)
N14 C9 C7 119.3(10)
C10 C9 C7 116.6(13)
C11 C10 C9 116.5(17)
C11 C10 H10A 121.7
C9 C10 H10A 121.7
C10 C11 C12 120.9(15)
C10 C11 H11A 119.6
C12 C11 H11A 119.6
C11 C12 C13 119.2(15)
C11 C12 H12A 120.4
C13 C12 H12A 120.4
N14 C13 C12 120.7(14)
N14 C13 H13A 119.6
C12 C13 H13A 119.6
C9 N14 C13 118.5(11)
C9 N14 Pt1 116.2(8)
C13 N14 Pt1 125.2(9)
C26 C21 C22 117.8(11)
C26 C21 Pt1 122.8(10)
C22 C21 Pt1 119.3(9)
C23 C22 C21 121.4(12)
C23 C22 H22A 119.3
C21 C22 H22A 119.3
C22 C23 C24 118.0(13)
C22 C23 H23A 121.0
C24 C23 H23A 121.0
C25 C24 C23 121.0(13)
C25 C24 O27 117.6(14)
C23 C24 O27 121.4(14)
C24 C25 C26 120.4(15)
C24 C25 H25A 119.8
C26 C25 H25A 119.8
C25 C26 C21 121.3(13)
C25 C26 H26A 119.3
C21 C26 H26A 119.3
C24 O27 C28 120.0(12)
O27 C28 H28A 109.5
O27 C28 H28B 109.5
H28A C28 H28B 109.5
O27 C28 H28C 109.5
H28A C28 H28C 109.5
H28B C28 H28C 109.5
C51 Pt2 N31 88.4(4)
C51 Pt2 N44 176.6(4)
N31 Pt2 N44 88.7(4)
C51 Pt2 Cl2 90.9(4)
N31 Pt2 Cl2 179.0(3)
N44 Pt2 Cl2 92.0(3)
C36 N31 C32 118.7(11)
C36 N31 Pt2 120.2(8)
C32 N31 Pt2 120.2(8)
C33 C32 N31 121.3(12)
C33 C32 H32A 119.3
N31 C32 H32A 119.3
C34 C33 C32 121.0(13)
C34 C33 H33A 119.5
C32 C33 H33A 119.5
C33 C34 C35 117.8(13)
C33 C34 H34A 121.1
C35 C34 H34A 121.1
C34 C35 C36 121.9(14)
C34 C35 H35A 119.1
C36 C35 H35A 119.1
N31 C36 C35 118.9(13)
N31 C36 C37 120.7(11)
C35 C36 C37 120.1(12)
O38 C37 C36 118.7(13)
O38 C37 C39 119.4(13)
C36 C37 C39 121.1(11)
N44 C39 C40 122.1(13)
N44 C39 C37 120.1(11)
C40 C39 C37 117.2(13)
C39 C40 C41 118.7(15)
C39 C40 H40A 120.7
C41 C40 H40A 120.7
C42 C41 C40 118.5(14)
C42 C41 H41A 120.8
C40 C41 H41A 120.8
C41 C42 C43 119.5(16)
C41 C42 H42A 120.3
C43 C42 H42A 120.3
N44 C43 C42 123.2(15)
N44 C43 H43A 118.4
C42 C43 H43A 118.4
C43 N44 C39 117.8(11)
C43 N44 Pt2 124.0(10)
C39 N44 Pt2 118.1(9)
C52 C51 C56 115.4(12)
C52 C51 Pt2 122.5(11)
C56 C51 Pt2 122.1(10)
C51 C52 C53 123.6(14)
C51 C52 H52A 118.2
C53 C52 H52A 118.2
C52 C53 C54 119.5(13)
C52 C53 H53A 120.2
C54 C53 H53A 120.2
O57 C54 C55 123.9(13)
O57 C54 C53 117.2(13)
C55 C54 C53 118.9(12)
C54 C55 C56 120.5(14)
C54 C55 H55A 119.8
C56 C55 H55A 119.8
C55 C56 C51 121.8(13)
C55 C56 H56A 119.1
C51 C56 H56A 119.1
C54 O57 C58 118.1(12)
O57 C58 H58A 109.5
O57 C58 H58B 109.5
H58A C58 H58B 109.5
O57 C58 H58C 109.5
H58A C58 H58C 109.5
H58B C58 H58C 109.5

loop_
_geom_bond_atom_site_label_1
_geom_bond_atom_site_label_2
_geom_bond_distance
Pt1 C21 2.013(12)
Pt1 N1 2.020(10)
Pt1 N14 2.117(10)
Pt1 Cl1 2.286(3)
N1 C6 1.339(15)
N1 C2 1.376(15)
C2 C3 1.345(17)
C2 H2A 0.9300
C3 C4 1.34(2)
C3 H3A 0.9300
C4 C5 1.38(2)
C4 H4A 0.9300
C5 C6 1.377(17)
C5 H5A 0.9300
C6 C7 1.492(17)
C7 O8 1.221(15)
C7 C9 1.518(17)
C9 N14 1.321(16)
C9 C10 1.421(19)
C10 C11 1.35(2)
C10 H10A 0.9300
C11 C12 1.39(2)
C11 H11A 0.9300
C12 C13 1.397(19)
C12 H12A 0.9300
C13 N14 1.349(16)
C13 H13A 0.9300
C21 C26 1.381(17)
C21 C22 1.402(17)
C22 C23 1.391(18)
C22 H22A 0.9300
C23 C24 1.39(2)
C23 H23A 0.9300
C24 C25 1.36(2)
C24 O27 1.399(16)
C25 C26 1.370(18)
C25 H25A 0.9300
C26 H26A 0.9300
O27 C28 1.410(17)
C28 H28A 0.9600
C28 H28B 0.9600
C28 H28C 0.9600
Pt2 C51 1.997(12)
Pt2 N31 2.016(10)
Pt2 N44 2.115(9)
Pt2 Cl2 2.297(3)
N31 C36 1.354(16)
N31 C32 1.367(14)
C32 C33 1.357(17)
C32 H32A 0.9300
C33 C34 1.34(2)
C33 H33A 0.9300
C34 C35 1.37(2)
C34 H34A 0.9300
C35 C36 1.385(19)
C35 H35A 0.9300
C36 C37 1.484(19)
C37 O38 1.211(15)
C37 C39 1.504(19)
C39 N44 1.379(17)
C39 C40 1.384(19)
C40 C41 1.39(2)
C40 H40A 0.9300
C41 C42 1.38(2)
C41 H41A 0.9300
C42 C43 1.39(2)
C42 H42A 0.9300
C43 N44 1.303(17)
C43 H43A 0.9300
C51 C52 1.370(19)
C51 C56 1.41(2)
C52 C53 1.38(2)
C52 H52A 0.9300
C53 C54 1.38(2)
C53 H53A 0.9300
C54 O57 1.363(15)
C54 C55 1.38(2)
C55 C56 1.382(19)
C55 H55A 0.9300
C56 H56A 0.9300
O57 C58 1.433(17)
C58 H58A 0.9600
C58 H58B 0.9600
C58 H58C 0.9600

loop_
_geom_torsion_atom_site_label_1
_geom_torsion_atom_site_label_2
_geom_torsion_atom_site_label_3
_geom_torsion_atom_site_label_4
_geom_torsion
C21 Pt1 N1 C6 127.8(9)
N14 Pt1 N1 C6 -49.8(9)
Cl1 Pt1 N1 C6 4(10)
C21 Pt1 N1 C2 -45.2(10)
N14 Pt1 N1 C2 137.2(9)
Cl1 Pt1 N1 C2 -169(8)
C6 N1 C2 C3 2.9(17)
Pt1 N1 C2 C3 175.8(9)
N1 C2 C3 C4 -9(2)
C2 C3 C4 C5 8(2)
C3 C4 C5 C6 -1(2)
C2 N1 C6 C5 3.5(18)
Pt1 N1 C6 C5 -169.7(9)
C2 N1 C6 C7 -174.6(11)
Pt1 N1 C6 C7 12.2(15)
C4 C5 C6 N1 -4.3(19)
C4 C5 C6 C7 173.8(12)
N1 C6 C7 O8 -141.9(13)
C5 C6 C7 O8 39.9(19)
N1 C6 C7 C9 47.9(16)
C5 C6 C7 C9 -130.3(12)
O8 C7 C9 N14 139.6(14)
C6 C7 C9 N14 -50.3(17)
O8 C7 C9 C10 -43(2)
C6 C7 C9 C10 126.7(14)
N14 C9 C10 C11 4(2)
C7 C9 C10 C11 -173.0(14)
C9 C10 C11 C12 -4(3)
C10 C11 C12 C13 0(3)
C11 C12 C13 N14 4(2)
C10 C9 N14 C13 0(2)
C7 C9 N14 C13 176.9(12)
C10 C9 N14 Pt1 176.9(12)
C7 C9 N14 Pt1 -6.4(16)
C12 C13 N14 C9 -4(2)
C12 C13 N14 Pt1 179.7(10)
C21 Pt1 N14 C9 3(8)
N1 Pt1 N14 C9 46.8(9)
Cl1 Pt1 N14 C9 -131.8(9)
C21 Pt1 N14 C13 180(100)
N1 Pt1 N14 C13 -136.8(11)
Cl1 Pt1 N14 C13 44.7(11)
N1 Pt1 C21 C26 132.8(11)
N14 Pt1 C21 C26 176(7)
Cl1 Pt1 C21 C26 -48.7(10)
N1 Pt1 C21 C22 -48.9(10)
N14 Pt1 C21 C22 -6(8)
Cl1 Pt1 C21 C22 129.6(10)
C26 C21 C22 C23 0(2)
Pt1 C21 C22 C23 -178.3(10)
C21 C22 C23 C24 0(2)
C22 C23 C24 C25 -1(2)
C22 C23 C24 O27 -179.5(13)
C23 C24 C25 C26 0(2)
O27 C24 C25 C26 179.2(13)
C24 C25 C26 C21 0(2)
C22 C21 C26 C25 -1(2)
Pt1 C21 C26 C25 177.9(10)
C25 C24 O27 C28 175.0(13)
C23 C24 O27 C28 -6(2)
C51 Pt2 N31 C36 -135.1(10)
N44 Pt2 N31 C36 46.6(10)
Cl2 Pt2 N31 C36 -89(17)
C51 Pt2 N31 C32 34.0(10)
N44 Pt2 N31 C32 -144.2(10)
Cl2 Pt2 N31 C32 80(17)
C36 N31 C32 C33 -3.7(17)
Pt2 N31 C32 C33 -173.0(9)
N31 C32 C33 C34 7.4(19)
C32 C33 C34 C35 -7(2)
C33 C34 C35 C36 3(2)
C32 N31 C36 C35 -0.3(17)
Pt2 N31 C36 C35 169.0(10)
C32 N31 C36 C37 174.2(11)
Pt2 N31 C36 C37 -16.6(16)
C34 C35 C36 N31 1(2)
C34 C35 C36 C37 -173.6(13)
N31 C36 C37 O38 154.4(13)
C35 C36 C37 O38 -31(2)
N31 C36 C37 C39 -36.1(18)
C35 C36 C37 C39 138.3(13)
O38 C37 C39 N44 -151.5(13)
C36 C37 C39 N44 39.1(18)
O38 C37 C39 C40 37.0(19)
C36 C37 C39 C40 -132.4(14)
N44 C39 C40 C41 1(2)
C37 C39 C40 C41 172.5(13)
C39 C40 C41 C42 0(2)
C40 C41 C42 C43 2(3)
C41 C42 C43 N44 -6(2)
C42 C43 N44 C39 7(2)
C42 C43 N44 Pt2 -178.0(11)
C40 C39 N44 C43 -4(2)
C37 C39 N44 C43 -175.6(12)
C40 C39 N44 Pt2 180.0(10)
C37 C39 N44 Pt2 8.9(15)
C51 Pt2 N44 C43 112(11)
N31 Pt2 N44 C43 142.4(11)
Cl2 Pt2 N44 C43 -38.3(11)
C51 Pt2 N44 C39 -73(12)
N31 Pt2 N44 C39 -42.3(9)
Cl2 Pt2 N44 C39 137.0(9)
N31 Pt2 C51 C52 -123.6(11)
N44 Pt2 C51 C52 -93(11)
Cl2 Pt2 C51 C52 57.1(11)
N31 Pt2 C51 C56 54.8(11)
N44 Pt2 C51 C56 85(12)
Cl2 Pt2 C51 C56 -124.4(10)
C56 C51 C52 C53 -6(2)
Pt2 C51 C52 C53 172.3(12)
C51 C52 C53 C54 6(2)
C52 C53 C54 O57 179.1(13)
C52 C53 C54 C55 -2(2)
O57 C54 C55 C56 178.3(12)
C53 C54 C55 C56 -1(2)
C54 C55 C56 C51 0(2)
C52 C51 C56 C55 4(2)
Pt2 C51 C56 C55 -175.0(11)
C55 C54 O57 C58 4(2)
C53 C54 O57 C58 -177.5(13)
